data_4336127
loop_
_publ_author_name
'Raquel Belda'
'Javier Pitarch-Jarque'
'Conxa Soriano'
'Jos\'e M. Llinares'
'Salvador Blasco'
'Jes\'us Ferrando-Soria'
'Enrique Garc\'ia-Espa\~na'

_publ_contact_author_email enrique.garcia-es@uv.es
_publ_contact_author_name 'Enrique Garc\'ia-Espa\~na'
_publ_contact_author_phone '+34 963 544879'
_publ_section_title
;
 Intermolecular Binding Modes in a Novel [1 + 1] Condensation 1H-Pyrazole
 Azamacrocycle: A Solution and Solid State Study with Evidence for CO2
 Fixation
;
_journal_name_full 'Inorganic Chemistry'
_journal_page_first 10795
_journal_page_last 10803
_journal_paper_doi 10.1021/ic400645t
_journal_volume 52
_journal_year 2013
_chemical_formula_moiety 'C56H109Cu4N24, 0.3(Cl2O8), 2.4(ClO4), 2(Br), 4.2(H2O)'
_chemical_formula_sum 'C56 H117.4 Br2 Cl3 Cu4 N24 O16.2'
_chemical_formula_weight 1906.69
_chemical_name_systematic
;
 ?
;
_space_group_IT_number 14
_symmetry_cell_setting monoclinic
_symmetry_space_group_name_Hall '-P 2ybc'
_symmetry_space_group_name_H-M 'P 1 21/c 1'
_atom_sites_solution_hydrogens geom
_atom_sites_solution_primary direct
_atom_sites_solution_secondary difmap
_audit_creation_method SHELXL-97
_cell_angle_alpha 90.00
_cell_angle_beta 104.329(2)
_cell_angle_gamma 90.00
_cell_formula_units_Z 2
_cell_length_a 12.2278(6)
_cell_length_b 17.3890(10)
_cell_length_c 19.1401(8)
_cell_measurement_reflns_used 7921
_cell_measurement_temperature 173(2)
_cell_measurement_theta_max 28.283
_cell_measurement_theta_min 0.407
_cell_volume 3943.1(3)
_computing_cell_refinement 'HKL Scalepack (Otwinowski & Minor 1997)'
_computing_data_collection 'Collect (Bruker AXS BV, 1997-2004)'
_computing_data_reduction 'HKL Denzo and Scalepack (Otwinowski & Minor 1997)'
_computing_molecular_graphics Mercury
_computing_structure_refinement 'SHELXL-97 (Sheldrick, 1997)'
_computing_structure_solution 'SIR92 (Giacovazzo et al, 1993)'
_diffrn_ambient_temperature 173(2)
_diffrn_detector 'CCD plate'
_diffrn_detector_area_resol_mean 9
_diffrn_measured_fraction_theta_full 0.993
_diffrn_measured_fraction_theta_max 0.974
_diffrn_measurement_device '95mm CCD camera on \k-goniostat'
_diffrn_measurement_device_type KappaCCD
_diffrn_measurement_method 'CCD rotation images, thick slices'
_diffrn_orient_matrix_type 'by Bruker AXS Collect from scalepack cell'
_diffrn_orient_matrix_UB_11 0.0030856
_diffrn_orient_matrix_UB_12 0.0003056
_diffrn_orient_matrix_UB_13 0.0526986
_diffrn_orient_matrix_UB_21 -0.0843479
_diffrn_orient_matrix_UB_22 -0.0004361
_diffrn_orient_matrix_UB_23 -0.0114247
_diffrn_orient_matrix_UB_31 0.0006560
_diffrn_orient_matrix_UB_32 -0.0575052
_diffrn_orient_matrix_UB_33 0.0003667
_diffrn_radiation_monochromator graphite
_diffrn_radiation_probe x-ray
_diffrn_radiation_type MoK\a
_diffrn_radiation_wavelength 0.71073
_diffrn_reflns_av_R_equivalents 0.0697
_diffrn_reflns_av_sigmaI/netI 0.1692
_diffrn_reflns_limit_h_max 16
_diffrn_reflns_limit_h_min -16
_diffrn_reflns_limit_k_max 19
_diffrn_reflns_limit_k_min -23
_diffrn_reflns_limit_l_max 25
_diffrn_reflns_limit_l_min -25
_diffrn_reflns_number 15183
_diffrn_reflns_theta_full 25.00
_diffrn_reflns_theta_max 28.36
_diffrn_reflns_theta_min 2.08
_diffrn_source 'Enraf Nonius FR590'
_exptl_absorpt_coefficient_mu 2.255
_exptl_absorpt_correction_T_max 0.798
_exptl_absorpt_correction_T_min 0.673
_exptl_absorpt_correction_type multi-scan
_exptl_absorpt_process_details
;
        [c.f. r.h. blessing, acta cryst. (1995), a51, 33-38]
;
_exptl_crystal_colour blue
_exptl_crystal_density_diffrn 1.603
_exptl_crystal_description prism
_exptl_crystal_F_000 1976
_exptl_crystal_size_max 0.2
_exptl_crystal_size_mid 0.15
_exptl_crystal_size_min 0.1
_refine_diff_density_max 0.833
_refine_diff_density_min -0.587
_refine_diff_density_rms 0.114
_refine_ls_extinction_method none
_refine_ls_goodness_of_fit_ref 1.018
_refine_ls_hydrogen_treatment mixed
_refine_ls_matrix_type full
_refine_ls_number_parameters 611
_refine_ls_number_reflns 9607
_refine_ls_number_restraints 226
_refine_ls_restrained_S_all 1.022
_refine_ls_R_factor_all 0.2305
_refine_ls_R_factor_gt 0.0861
_refine_ls_shift/su_max 0.001
_refine_ls_shift/su_mean 0.000
_refine_ls_structure_factor_coef Fsqd
_refine_ls_weighting_details 'calc w=1/[\s^2^(Fo^2^)+(0.0970P)^2^+8.3764P] where P=(Fo^2^+2Fc^2^)/3'
_refine_ls_weighting_scheme calc
_refine_ls_wR_factor_gt 0.1857
_refine_ls_wR_factor_ref 0.2479
_reflns_number_gt 3851
_reflns_number_total 9607
_reflns_threshold_expression >2sigma(I)
_cod_data_source_file ic400645t_si_002_4.cif
_cod_data_source_block compound2
_cod_original_sg_symbol_Hall -P2ybc
_cod_original_formula_sum 'C56 H117.40 Br2 Cl3 Cu4 N24 O16.20'
_cod_database_code 4336127

loop_
_symmetry_equiv_pos_as_xyz
'x, y, z'
'-x, y+1/2, -z+1/2'
'-x, -y, -z'
'x, -y-1/2, z-1/2'

loop_
_atom_site_label
_atom_site_type_symbol
_atom_site_fract_x
_atom_site_fract_y
_atom_site_fract_z
_atom_site_U_iso_or_equiv
_atom_site_adp_type
_atom_site_occupancy
_atom_site_symmetry_multiplicity
_atom_site_calc_flag
_atom_site_refinement_flags
_atom_site_disorder_assembly
_atom_site_disorder_group
Cu2 Cu 0.80836(8) 0.10358(6) 0.84520(5) 0.0413(3) Uani 1 1 d . . .
Cu1 Cu 1.02923(8) 0.05059(7) 0.73333(5) 0.0519(3) Uani 1 1 d . . .
Cl3 Cl 0.7039(2) 0.70598(17) 0.87540(14) 0.0651(7) Uani 1 1 d . . .
N10 N 0.7553(5) 0.0336(4) 0.9183(3) 0.0476(18) Uani 1 1 d . . .
H10N H 0.6856 0.0493 0.9213 0.057 Uiso 1 1 calc R . .
N4 N 0.6559(6) 0.1629(5) 0.8049(4) 0.0532(19) Uani 1 1 d . . .
H4 H 0.6370 0.1856 0.8431 0.064 Uiso 1 1 calc R . .
O32 O 0.7818(6) 0.7464(5) 0.9311(4) 0.088(2) Uani 1 1 d . . .
N11 N 0.8870(5) 0.0078(4) 0.8361(3) 0.0422(16) Uani 1 1 d . . .
N6 N 0.9161(5) 0.1307(4) 0.7209(3) 0.0461(18) Uani 1 1 d . . .
N9 N 0.9087(6) 0.1868(4) 0.9230(3) 0.0517(18) Uani 1 1 d . . .
H9 H 0.8597 0.2253 0.9262 0.062 Uiso 1 1 calc R . .
O34 O 0.7463(6) 0.6370(6) 0.8642(4) 0.102(3) Uani 1 1 d . . .
N7 N 1.1149(6) -0.0513(5) 0.7356(3) 0.062(2) Uani 1 1 d . . .
H7N H 1.1335 -0.0571 0.6928 0.075 Uiso 1 1 calc R . .
O33 O 0.6000(7) 0.6902(7) 0.8950(6) 0.129(4) Uani 1 1 d . . .
N12 N 0.9622(5) -0.0104(4) 0.7980(3) 0.0425(16) Uani 1 1 d U . .
C22 C 0.9491(8) 0.1574(6) 0.9967(4) 0.057(2) Uani 1 1 d . . .
H22A H 0.9754 0.2002 1.0289 0.068 Uiso 1 1 calc R . .
H22B H 1.0128 0.1235 0.9986 0.068 Uiso 1 1 calc R . .
N8 N 1.1725(7) 0.1227(6) 0.7844(4) 0.072(3) Uani 1 1 d . . .
H8 H 1.1970 0.1429 0.7471 0.087 Uiso 1 1 calc R . .
C15 C 1.0376(8) -0.1144(6) 0.7435(5) 0.057(2) Uani 1 1 d U . .
H15A H 1.0807 -0.1586 0.7658 0.069 Uiso 1 1 calc R . .
H15B H 0.9923 -0.1297 0.6965 0.069 Uiso 1 1 calc R . .
C14 C 0.8873(7) 0.1711(6) 0.6581(4) 0.050(2) Uani 1 1 d . . .
C27 C 0.8865(8) -0.1205(5) 0.8231(5) 0.052(2) Uani 1 1 d U . .
H27 H 0.8711 -0.1725 0.8268 0.063 Uiso 1 1 calc R . .
C20 C 1.0845(8) 0.1655(6) 0.8821(5) 0.061(2) Uani 1 1 d U . .
H20A H 1.0461 0.1167 0.8697 0.073 Uiso 1 1 calc R . .
H20B H 1.1434 0.1580 0.9259 0.073 Uiso 1 1 calc R . .
C23 C 0.8593(8) 0.1139(6) 1.0228(4) 0.058(3) Uani 1 1 d . . .
H23A H 0.8837 0.1093 1.0749 0.069 Uiso 1 1 calc R . .
H23B H 0.7905 0.1443 1.0118 0.069 Uiso 1 1 calc R . .
C11 C 0.6733(8) 0.2249(6) 0.7558(5) 0.060(3) Uani 1 1 d . . .
H11A H 0.6943 0.2722 0.7826 0.072 Uiso 1 1 calc R . .
H11B H 0.6043 0.2339 0.7189 0.072 Uiso 1 1 calc R . .
C12 C 0.7660(7) 0.1998(5) 0.7219(4) 0.048(2) Uani 1 1 d . . .
N1 N 1.0128(7) 0.0759(6) 0.6228(4) 0.077(3) Uani 1 1 d U . .
H1 H 1.0831 0.0767 0.6149 0.092 Uiso 1 1 calc R . .
C9 C 0.5908(8) 0.0607(6) 0.7120(5) 0.068(3) Uani 1 1 d U . .
H9A H 0.6066 0.0940 0.6751 0.082 Uiso 1 1 calc R . .
H9B H 0.6583 0.0310 0.7323 0.082 Uiso 1 1 calc R . .
N5 N 0.8391(5) 0.1497(4) 0.7593(3) 0.0460(17) Uani 1 1 d . . .
C25 C 0.7462(7) -0.0458(5) 0.8891(5) 0.050(2) Uani 1 1 d . . .
H25A H 0.6729 -0.0533 0.8560 0.060 Uiso 1 1 calc R . .
H25B H 0.7544 -0.0827 0.9280 0.060 Uiso 1 1 calc R . .
C13 C 0.7951(7) 0.2148(6) 0.6554(4) 0.054(2) Uani 1 1 d . . .
H13 H 0.7586 0.2473 0.6184 0.065 Uiso 1 1 calc R . .
C21 C 0.9999(9) 0.2245(6) 0.8966(5) 0.065(3) Uani 1 1 d U . .
H21A H 1.0390 0.2612 0.9324 0.078 Uiso 1 1 calc R . .
H21B H 0.9670 0.2525 0.8526 0.078 Uiso 1 1 calc R . .
C10 C 0.5628(7) 0.1102(6) 0.7714(5) 0.061(3) Uani 1 1 d U . .
H10A H 0.4955 0.1401 0.7511 0.073 Uiso 1 1 calc R . .
H10B H 0.5467 0.0768 0.8082 0.073 Uiso 1 1 calc R . .
C16 C 1.2218(7) -0.0538(7) 0.7954(4) 0.069(3) Uani 1 1 d U . .
H16A H 1.2015 -0.0537 0.8413 0.083 Uiso 1 1 calc R . .
H16B H 1.2605 -0.1018 0.7919 0.083 Uiso 1 1 calc R . .
C28 C 0.9629(7) -0.0865(5) 0.7895(4) 0.0450(19) Uani 1 1 d U . .
C24 C 0.8321(8) 0.0348(5) 0.9914(4) 0.053(2) Uani 1 1 d . . .
H24A H 0.9020 0.0095 0.9897 0.064 Uiso 1 1 calc R . .
H24B H 0.7980 0.0052 1.0235 0.064 Uiso 1 1 calc R . .
C26 C 0.8387(7) -0.0578(5) 0.8499(4) 0.047(2) Uani 1 1 d . . .
C18 C 1.2725(8) 0.0833(8) 0.8296(5) 0.077(4) Uani 1 1 d U . .
H18A H 1.2580 0.0708 0.8759 0.093 Uiso 1 1 calc R . .
H18B H 1.3366 0.1179 0.8382 0.093 Uiso 1 1 calc R . .
C19 C 1.1395(9) 0.1890(7) 0.8209(6) 0.074(3) Uani 1 1 d . . .
H19A H 1.0867 0.2201 0.7861 0.089 Uiso 1 1 calc R . .
H19B H 1.2057 0.2201 0.8408 0.089 Uiso 1 1 calc R . .
C1 C 0.9645(8) 0.1535(7) 0.6089(5) 0.073(3) Uani 1 1 d . . .
H1A H 0.9220 0.1572 0.5590 0.088 Uiso 1 1 calc R . .
H1B H 1.0250 0.1910 0.6168 0.088 Uiso 1 1 calc R . .
C17 C 1.3013(9) 0.0104(9) 0.7951(6) 0.088(4) Uani 1 1 d U . .
H17A H 1.3023 0.0215 0.7456 0.105 Uiso 1 1 calc R . .
H17B H 1.3766 -0.0058 0.8203 0.105 Uiso 1 1 calc R . .
O31 O 0.6842(10) 0.7450(7) 0.8105(6) 0.156(5) Uani 1 1 d . . .
C3 C 0.8371(9) -0.0025(8) 0.5934(6) 0.085(3) Uani 1 1 d U . .
H3A H 0.7918 0.0439 0.5877 0.102 Uiso 1 1 calc R A 1
H3B H 0.8537 -0.0166 0.6440 0.102 Uiso 1 1 calc R A 1
N3 N 0.5297(10) -0.0471(7) 0.6297(6) 0.126(3) Uani 1 1 d DU . .
H3C H 0.5447(10) -0.0950(8) 0.6579(7) 0.152 Uiso 0.40 1 d PRD B 1
H3D H 0.4714(11) -0.0494(7) 0.5914(7) 0.152 Uiso 0.60 1 d PRD B 2
Cl1 Cl 0.5000 0.0000 1.0000 0.0654(16) Uani 0.60 2 d SPU . 1
O12 O 0.4782(15) -0.0613(15) 1.0560(9) 0.063(5) Uani 0.30 1 d PU . 1
O11 O 0.510(2) -0.0374(17) 0.9387(12) 0.082(6) Uani 0.30 1 d PU . 1
O14 O 0.4154(16) 0.0565(15) 0.9944(11) 0.067(5) Uani 0.30 1 d PU . 1
O13 O 0.6079(18) 0.0364(15) 1.0349(11) 0.063(6) Uani 0.30 1 d PU . 1
Br1 Br 0.7699(4) 0.3848(4) 0.9011(3) 0.0660(12) Uani 0.60 1 d P C 1
O2 O 0.556(2) 0.2042(18) 1.0488(16) 0.252(13) Uani 0.80 1 d PD D 1
H21W H 0.504(2) 0.1748(19) 1.0288(16) 0.303 Uiso 0.80 1 d PRD D 1
H22W H 0.603(2) 0.1699(19) 1.0584(16) 0.303 Uiso 0.80 1 d PRD D 1
O3 O 0.6450(11) 0.2323(8) 0.9432(6) 0.133(5) Uani 0.80 1 d PDU E 1
H31W H 0.6784(12) 0.2703(11) 0.9329(6) 0.160 Uiso 0.80 1 d PRD E 1
H32W H 0.6296(11) 0.2436(9) 0.9825(9) 0.160 Uiso 0.80 1 d PRD E 1
Cl2 Cl 0.5240(7) 0.1410(6) 1.0004(5) 0.037(2) Uani 0.20 1 d PDU F 2
O23 O 0.552(3) 0.2027(17) 1.0580(15) 0.026(5) Uani 0.20 1 d PU F 2
O21 O 0.5503(16) 0.1363(13) 0.9354(10) 0.021(4) Uani 0.20 1 d PU F 2
O22 O 0.406(2) 0.153(2) 0.9925(14) 0.054(6) Uani 0.20 1 d PU F 2
O24 O 0.571(3) 0.0776(15) 1.0468(15) 0.056(7) Uani 0.20 1 d PDU F 2
Br2 Br 0.8043(6) 0.3670(5) 0.9064(5) 0.0614(17) Uani 0.40 1 d P G 2
C2 C 0.9457(9) 0.0162(8) 0.5754(5) 0.079(3) Uani 1 1 d U . .
H2A H 0.9905 -0.0303 0.5789 0.095 Uiso 1 1 calc R . .
H2B H 0.9299 0.0338 0.5258 0.095 Uiso 1 1 calc R . .
C7B C 0.473(3) -0.080(2) 0.5648(18) 0.132(5) Uani 0.50 1 d PU H 1
H7C H 0.4249 -0.0405 0.5376 0.158 Uiso 0.50 1 calc PR H 1
H7D H 0.4225 -0.1187 0.5766 0.158 Uiso 0.50 1 calc PR H 1
C6B C 0.533(3) -0.1192(19) 0.5122(17) 0.135(6) Uani 0.50 1 d PDU H 1
H6D H 0.5759 -0.0822 0.4921 0.162 Uiso 0.50 1 calc PR H 1
H6C H 0.4791 -0.1448 0.4732 0.162 Uiso 0.50 1 calc PR H 1
C5B C 0.611(2) -0.1777(16) 0.5616(17) 0.131(6) Uani 0.50 1 d PDU H 1
H5C H 0.5739 -0.2024 0.5952 0.157 Uiso 0.50 1 calc PR H 1
H5D H 0.6399 -0.2163 0.5344 0.157 Uiso 0.50 1 calc PR H 1
C4A C 0.758(4) -0.073(2) 0.546(2) 0.095(5) Uani 0.50 1 d PDU H 1
H4A H 0.7019 -0.0504 0.5062 0.115 Uiso 0.50 1 calc PR H 1
H4B H 0.8060 -0.1062 0.5255 0.115 Uiso 0.50 1 calc PR H 1
N2B N 0.6965(18) -0.1226(14) 0.5968(16) 0.112(5) Uani 0.50 1 d PDU H 1
H2F H 0.7501 -0.1484 0.6289 0.135 Uiso 0.50 1 calc PR H 1
H2E H 0.6644 -0.0895 0.6219 0.135 Uiso 0.50 1 calc PR H 1
C7A C 0.5712(14) -0.1242(10) 0.6739(11) 0.081(6) Uani 0.50 1 d PDU H 2
H7A H 0.6369 -0.1130 0.7127 0.098 Uiso 0.50 1 calc PR H 2
H7B H 0.5120 -0.1430 0.6951 0.098 Uiso 0.50 1 calc PRD H 2
C6A C 0.5986(18) -0.1815(11) 0.6287(11) 0.069(5) Uani 0.50 1 d PU H 2
H6A H 0.5332 -0.1913 0.5892 0.083 Uiso 0.50 1 calc PR H 2
H6B H 0.6167 -0.2288 0.6560 0.083 Uiso 0.50 1 calc PR H 2
C5A C 0.704(2) -0.1579(14) 0.5961(14) 0.075(6) Uani 0.50 1 d PU H 2
H5A H 0.7703 -0.1469 0.6348 0.090 Uiso 0.50 1 calc PR H 2
H5B H 0.7224 -0.1995 0.5671 0.090 Uiso 0.50 1 calc PR H 2
C4 C 0.774(4) -0.0488(19) 0.5314(17) 0.109(13) Uani 0.50 1 d P H 2
H4F H 0.8218 -0.0895 0.5211 0.131 Uiso 0.50 1 calc PR H 2
H4G H 0.7520 -0.0163 0.4890 0.131 Uiso 0.50 1 calc PR H 2
N2A N 0.6670(14) -0.0842(10) 0.5483(8) 0.067(4) Uani 0.50 1 d PDU H 2
H2D H 0.6322(16) -0.0478(13) 0.5679(9) 0.080 Uiso 0.50 1 d PRD H 2
O1 O 0.4116(16) -0.0940(12) 0.4799(9) 0.125(7) Uani 0.50 1 d PDU I 2
H11W H 0.4115(16) -0.0449(15) 0.4698(9) 0.151 Uiso 0.50 1 d PRD I 2
H12W H 0.4215(16) -0.0841(12) 0.5197(11) 0.151 Uiso 0.50 1 d PRD I 2
C8 C 0.4982(10) 0.0077(8) 0.6785(8) 0.101(4) Uani 1 1 d U H .
H8A H 0.4748 -0.0203 0.7163 0.121 Uiso 1 1 calc R . .
H8D H 0.4341 0.0375 0.6522 0.121 Uiso 1 1 calc R . .

loop_
_atom_site_aniso_label
_atom_site_aniso_U_11
_atom_site_aniso_U_22
_atom_site_aniso_U_33
_atom_site_aniso_U_23
_atom_site_aniso_U_13
_atom_site_aniso_U_12
Cu2 0.0413(6) 0.0534(7) 0.0321(5) -0.0024(4) 0.0145(4) -0.0010(5)
Cu1 0.0404(6) 0.0869(9) 0.0333(5) 0.0140(5) 0.0183(4) 0.0057(6)
Cl3 0.0539(15) 0.0695(18) 0.0699(15) -0.0065(14) 0.0117(12) -0.0126(13)
N10 0.036(4) 0.069(5) 0.042(4) -0.004(3) 0.020(3) -0.007(4)
N4 0.056(5) 0.062(5) 0.045(4) -0.005(4) 0.019(3) 0.009(4)
O32 0.076(5) 0.115(7) 0.074(4) -0.019(5) 0.016(4) -0.029(5)
N11 0.042(4) 0.056(5) 0.033(3) -0.004(3) 0.016(3) -0.001(3)
N6 0.038(4) 0.063(5) 0.040(4) 0.014(3) 0.014(3) -0.005(3)
N9 0.060(5) 0.046(5) 0.045(4) -0.002(3) 0.005(3) -0.003(4)
O34 0.058(5) 0.154(9) 0.102(6) -0.060(6) 0.033(4) -0.012(5)
N7 0.056(5) 0.104(7) 0.034(3) 0.015(4) 0.024(3) 0.025(5)
O33 0.061(5) 0.171(10) 0.176(9) -0.082(8) 0.069(6) -0.038(6)
N12 0.043(4) 0.060(4) 0.030(3) 0.007(3) 0.018(3) 0.012(3)
C22 0.079(7) 0.055(6) 0.032(4) 0.000(4) 0.005(4) -0.005(5)
N8 0.051(5) 0.107(8) 0.063(5) 0.033(5) 0.023(4) -0.011(5)
C15 0.066(6) 0.065(6) 0.042(4) -0.003(4) 0.017(4) 0.020(5)
C14 0.042(5) 0.069(6) 0.039(4) 0.013(4) 0.007(4) -0.013(5)
C27 0.063(6) 0.040(5) 0.056(5) -0.006(4) 0.017(4) -0.003(4)
C20 0.060(6) 0.066(7) 0.052(5) 0.012(5) 0.004(4) -0.025(5)
C23 0.071(6) 0.080(7) 0.023(4) -0.010(4) 0.015(4) -0.005(5)
C11 0.062(6) 0.062(7) 0.051(5) -0.012(5) 0.004(4) 0.010(5)
C12 0.041(5) 0.051(6) 0.046(5) 0.004(4) 0.003(4) -0.002(4)
N1 0.053(5) 0.136(8) 0.053(4) 0.037(5) 0.034(4) 0.033(5)
C9 0.052(5) 0.077(7) 0.075(6) -0.028(6) 0.013(5) 0.000(5)
N5 0.042(4) 0.060(5) 0.038(3) 0.009(3) 0.014(3) 0.008(4)
C25 0.047(5) 0.054(6) 0.054(5) -0.005(4) 0.024(4) -0.010(4)
C13 0.051(5) 0.061(6) 0.045(5) 0.021(4) 0.001(4) -0.001(5)
C21 0.082(7) 0.057(7) 0.052(5) 0.010(5) 0.009(5) -0.013(5)
C10 0.042(5) 0.081(7) 0.057(5) -0.008(5) 0.009(4) 0.001(5)
C16 0.049(5) 0.121(9) 0.041(5) 0.017(5) 0.020(4) 0.028(6)
C28 0.047(5) 0.048(5) 0.038(4) -0.005(4) 0.007(3) 0.004(4)
C24 0.063(6) 0.062(6) 0.039(4) 0.004(4) 0.020(4) -0.007(5)
C26 0.047(5) 0.053(6) 0.043(4) 0.000(4) 0.014(4) -0.016(4)
C18 0.041(5) 0.127(11) 0.062(6) 0.040(7) 0.010(5) -0.010(6)
C19 0.060(7) 0.084(9) 0.069(6) 0.031(6) 0.000(5) -0.029(6)
C1 0.048(6) 0.130(11) 0.045(5) 0.036(6) 0.018(4) -0.003(6)
C17 0.048(6) 0.159(12) 0.060(6) 0.042(7) 0.020(5) 0.013(7)
O31 0.146(9) 0.160(10) 0.121(8) 0.046(8) -0.043(7) -0.065(8)
C3 0.080(6) 0.116(7) 0.060(5) -0.020(5) 0.023(4) 0.020(5)
N3 0.116(6) 0.104(6) 0.137(6) -0.036(5) -0.011(5) 0.022(5)
Cl1 0.032(3) 0.112(5) 0.056(3) 0.004(3) 0.018(2) 0.009(3)
O12 0.042(9) 0.122(15) 0.030(8) 0.016(10) 0.017(7) 0.026(11)
O11 0.069(12) 0.134(16) 0.056(11) -0.008(12) 0.041(10) 0.006(12)
O14 0.040(10) 0.118(15) 0.055(10) 0.015(11) 0.032(8) 0.004(11)
O13 0.055(9) 0.076(10) 0.060(9) 0.005(8) 0.020(7) -0.005(8)
Br1 0.066(3) 0.088(3) 0.0473(12) -0.0089(15) 0.0193(16) 0.0011(17)
O2 0.148(16) 0.29(3) 0.29(3) -0.08(2) 0.001(17) 0.032(17)
O3 0.138(10) 0.168(13) 0.110(9) -0.023(8) 0.062(8) 0.012(9)
Cl2 0.025(4) 0.054(6) 0.033(4) -0.012(4) 0.008(3) -0.004(4)
O23 0.025(5) 0.026(5) 0.026(5) -0.0003(10) 0.0065(16) 0.0000(10)
O21 0.009(8) 0.031(10) 0.024(9) 0.007(8) 0.004(7) 0.013(8)
O22 0.022(11) 0.092(17) 0.050(12) -0.003(13) 0.012(10) 0.008(12)
O24 0.051(10) 0.054(10) 0.063(10) -0.003(8) 0.016(8) 0.009(8)
Br2 0.072(4) 0.069(4) 0.056(3) -0.015(2) 0.040(3) -0.018(3)
C2 0.074(5) 0.131(7) 0.041(4) 0.009(5) 0.030(4) 0.042(5)
C7B 0.120(9) 0.121(9) 0.135(9) -0.033(8) -0.003(8) 0.022(8)
C6B 0.129(10) 0.126(10) 0.137(9) -0.027(9) 0.006(9) 0.024(9)
C5B 0.127(8) 0.125(8) 0.133(8) -0.017(7) 0.019(7) 0.014(7)
C4A 0.098(7) 0.108(8) 0.084(7) -0.023(6) 0.029(6) 0.011(6)
N2B 0.115(9) 0.116(9) 0.109(9) -0.030(8) 0.031(8) 0.015(8)
C7A 0.019(9) 0.076(12) 0.14(2) -0.044(9) 0.007(10) 0.003(9)
C6A 0.087(13) 0.039(11) 0.066(12) -0.016(8) -0.010(9) 0.002(10)
C5A 0.082(9) 0.061(9) 0.073(9) -0.009(7) 0.004(7) 0.023(8)
C4 0.19(4) 0.07(2) 0.057(17) -0.020(15) 0.025(18) 0.03(2)
N2A 0.084(9) 0.061(8) 0.042(6) -0.008(6) -0.007(6) 0.008(7)
O1 0.115(10) 0.138(10) 0.108(9) 0.015(8) -0.001(8) 0.007(8)
C8 0.074(6) 0.089(7) 0.126(8) -0.036(6) -0.001(6) 0.003(6)

loop_
_atom_type_symbol
_atom_type_description
_atom_type_scat_dispersion_real
_atom_type_scat_dispersion_imag
_atom_type_scat_source
C C 0.0033 0.0016 'International Tables Vol C Tables 4.2.6.8 and 6.1.1.4'
H H 0.0000 0.0000 'International Tables Vol C Tables 4.2.6.8 and 6.1.1.4'
N N 0.0061 0.0033 'International Tables Vol C Tables 4.2.6.8 and 6.1.1.4'
O O 0.0106 0.0060 'International Tables Vol C Tables 4.2.6.8 and 6.1.1.4'
Cl Cl 0.1484 0.1585 'International Tables Vol C Tables 4.2.6.8 and 6.1.1.4'
Cu Cu 0.3201 1.2651 'International Tables Vol C Tables 4.2.6.8 and 6.1.1.4'
Br Br -0.2901 2.4595 'International Tables Vol C Tables 4.2.6.8 and 6.1.1.4'

loop_
_geom_angle_atom_site_label_1
_geom_angle_atom_site_label_2
_geom_angle_atom_site_label_3
_geom_angle
_geom_angle_site_symmetry_1
_geom_angle_site_symmetry_3
N5 Cu2 N11 94.2(3) . .
N5 Cu2 N10 165.5(3) . .
N11 Cu2 N10 78.6(3) . .
N5 Cu2 N4 80.1(3) . .
N11 Cu2 N4 142.9(3) . .
N10 Cu2 N4 97.9(3) . .
N5 Cu2 N9 96.2(3) . .
N11 Cu2 N9 114.5(3) . .
N10 Cu2 N9 98.3(3) . .
N4 Cu2 N9 102.7(3) . .
N6 Cu1 N12 94.0(3) . .
N6 Cu1 N7 165.7(3) . .
N12 Cu1 N7 79.0(3) . .
N6 Cu1 N1 80.8(3) . .
N12 Cu1 N1 142.4(3) . .
N7 Cu1 N1 97.1(3) . .
N6 Cu1 N8 96.4(3) . .
N12 Cu1 N8 116.4(3) . .
N7 Cu1 N8 97.9(4) . .
N1 Cu1 N8 101.2(3) . .
O34 Cl3 O31 106.4(7) . .
O34 Cl3 O32 110.3(5) . .
O31 Cl3 O32 111.4(6) . .
O34 Cl3 O33 105.8(6) . .
O31 Cl3 O33 111.0(7) . .
O32 Cl3 O33 111.6(5) . .
C24 N10 C25 109.9(7) . .
C24 N10 Cu2 113.4(5) . .
C25 N10 Cu2 107.3(4) . .
C10 N4 C11 113.1(7) . .
C10 N4 Cu2 111.9(6) . .
C11 N4 Cu2 109.7(5) . .
C26 N11 N12 107.4(7) . .
C26 N11 Cu2 117.3(5) . .
N12 N11 Cu2 131.8(5) . .
C14 N6 N5 106.7(7) . .
C14 N6 Cu1 120.1(6) . .
N5 N6 Cu1 132.3(5) . .
C22 N9 C21 112.2(7) . .
C22 N9 Cu2 114.6(5) . .
C21 N9 Cu2 113.4(5) . .
C15 N7 C16 110.9(7) . .
C15 N7 Cu1 107.8(5) . .
C16 N7 Cu1 112.5(7) . .
C28 N12 N11 109.0(7) . .
C28 N12 Cu1 116.4(5) . .
N11 N12 Cu1 131.6(6) . .
N9 C22 C23 113.1(7) . .
C19 N8 C18 111.9(9) . .
C19 N8 Cu1 112.5(6) . .
C18 N8 Cu1 116.9(7) . .
N7 C15 C28 108.5(7) . .
C13 C14 N6 110.9(7) . .
C13 C14 C1 136.9(8) . .
N6 C14 C1 112.2(8) . .
C28 C27 C26 103.2(8) . .
C21 C20 C19 113.7(8) . .
C24 C23 C22 115.5(7) . .
N4 C11 C12 107.8(7) . .
N5 C12 C13 108.5(7) . .
N5 C12 C11 115.9(7) . .
C13 C12 C11 135.5(8) . .
C1 N1 C2 113.2(8) . .
C1 N1 Cu1 107.9(6) . .
C2 N1 Cu1 111.5(6) . .
C8 C9 C10 112.6(9) . .
C12 N5 N6 109.3(6) . .
C12 N5 Cu2 118.8(5) . .
N6 N5 Cu2 130.9(5) . .
N10 C25 C26 108.6(7) . .
C14 C13 C12 104.7(7) . .
N9 C21 C20 111.4(8) . .
N4 C10 C9 112.5(7) . .
C17 C16 N7 114.9(8) . .
N12 C28 C27 109.9(7) . .
N12 C28 C15 114.6(8) . .
C27 C28 C15 135.4(8) . .
N10 C24 C23 114.6(8) . .
N11 C26 C27 110.4(7) . .
N11 C26 C25 113.5(8) . .
C27 C26 C25 136.2(8) . .
N8 C18 C17 112.4(9) . .
N8 C19 C20 112.3(8) . .
N1 C1 C14 110.8(7) . .
C16 C17 C18 114.0(8) . .
C4 C3 C2 104.6(18) . .
C2 C3 C4A 117.2(16) . .
C7B N3 C8 133.9(16) . .
C7B N3 C7A 98.4(18) . .
C8 N3 C7A 108.0(12) . .
O11 Cl1 O11 180.000(10) 3_657 .
O11 Cl1 O14 119.1(13) 3_657 3_657
O11 Cl1 O14 60.9(13) . 3_657
O11 Cl1 O14 60.9(13) 3_657 .
O11 Cl1 O14 119.1(13) . .
O14 Cl1 O14 180.000(9) 3_657 .
O11 Cl1 O13 70.7(13) 3_657 .
O11 Cl1 O13 109.3(13) . .
O14 Cl1 O13 72.9(14) 3_657 .
O14 Cl1 O13 107.1(14) . .
O11 Cl1 O13 109.3(13) 3_657 3_657
O11 Cl1 O13 70.7(13) . 3_657
O14 Cl1 O13 107.1(14) 3_657 3_657
O14 Cl1 O13 72.9(14) . 3_657
O13 Cl1 O13 180.000(5) . 3_657
O11 Cl1 O12 71.0(14) 3_657 .
O11 Cl1 O12 109.0(14) . .
O14 Cl1 O12 73.9(10) 3_657 .
O14 Cl1 O12 106.1(10) . .
O13 Cl1 O12 105.5(11) . .
O13 Cl1 O12 74.5(11) 3_657 .
O11 Cl1 O12 109.0(14) 3_657 3_657
O11 Cl1 O12 71.0(14) . 3_657
O14 Cl1 O12 106.1(10) 3_657 3_657
O14 Cl1 O12 73.9(10) . 3_657
O13 Cl1 O12 74.5(11) . 3_657
O13 Cl1 O12 105.5(11) 3_657 3_657
O12 Cl1 O12 180.000(5) . 3_657
Cl1 O12 O11 49.0(10) . 3_657
Cl1 O12 O14 48.8(9) . 3_657
O11 O12 O14 85.8(15) 3_657 3_657
Cl1 O11 O14 60.8(13) . 3_657
Cl1 O11 O13 57.3(10) . 3_657
O14 O11 O13 98.1(15) 3_657 3_657
Cl1 O11 O12 60.1(12) . 3_657
O14 O11 O12 99(2) 3_657 3_657
O13 O11 O12 92.0(16) 3_657 3_657
Cl1 O14 O11 58.3(13) . 3_657
Cl1 O14 O13 55.0(12) . 3_657
O11 O14 O13 95(2) 3_657 3_657
Cl1 O14 O12 57.3(10) . 3_657
O11 O14 O12 96.3(14) 3_657 3_657
O13 O14 O12 87.2(15) 3_657 3_657
Cl1 O13 O11 52.0(11) . 3_657
Cl1 O13 O14 52.0(10) . 3_657
O11 O13 O14 91.3(16) 3_657 3_657
O21 Cl2 O22 111.9(14) . .
O21 Cl2 O24 111.7(17) . .
O22 Cl2 O24 114.1(19) . .
O21 Cl2 O23 130.1(16) . .
O22 Cl2 O23 91.2(18) . .
O24 Cl2 O23 96.2(18) . .
N1 C2 C3 113.6(8) . .
N3 C7B C6B 123(3) . .
C7B C6B C5B 102(3) . .
N2B C5B C6B 97(2) . .
N2B C4A C3 111(3) . .
C5B N2B C4A 117(3) . .
C6A C7A N3 111.1(15) . .
C7A C6A C5A 112.9(17) . .
N2A C5A C6A 106.7(17) . .
C3 C4 N2A 110(2) . .
C4 N2A C5A 108(2) . .
N3 C8 C9 113.0(11) . .

loop_
_geom_bond_atom_site_label_1
_geom_bond_atom_site_label_2
_geom_bond_distance
_geom_bond_site_symmetry_2
Cu2 N5 1.948(6) .
Cu2 N11 1.952(7) .
Cu2 N10 2.076(6) .
Cu2 N4 2.102(7) .
Cu2 N9 2.216(7) .
Cu1 N6 1.936(7) .
Cu1 N12 1.957(6) .
Cu1 N7 2.053(8) .
Cu1 N1 2.121(7) .
Cu1 N8 2.179(9) .
Cl3 O34 1.346(9) .
Cl3 O31 1.383(10) .
Cl3 O32 1.425(7) .
Cl3 O33 1.437(7) .
N10 C24 1.480(10) .
N10 C25 1.483(11) .
N4 C10 1.479(12) .
N4 C11 1.480(12) .
N11 C26 1.340(10) .
N11 N12 1.347(8) .
N6 C14 1.361(10) .
N6 N5 1.370(9) .
N9 C22 1.467(10) .
N9 C21 1.485(11) .
N7 C15 1.480(12) .
N7 C16 1.510(11) .
N12 C28 1.333(11) .
C22 C23 1.517(12) .
N8 C19 1.456(14) .
N8 C18 1.479(13) .
C15 C28 1.497(11) .
C14 C13 1.349(12) .
C14 C1 1.522(12) .
C27 C28 1.390(12) .
C27 C26 1.393(12) .
C20 C21 1.531(14) .
C20 C19 1.542(12) .
C23 C24 1.506(13) .
C11 C12 1.504(12) .
C12 N5 1.325(10) .
C12 C13 1.427(11) .
N1 C1 1.469(14) .
N1 C2 1.486(15) .
C9 C8 1.477(15) .
C9 C10 1.530(12) .
C25 C26 1.518(11) .
C16 C17 1.482(16) .
C18 C17 1.511(17) .
C3 C4 1.48(4) .
C3 C2 1.488(15) .
C3 C4A 1.68(5) .
N3 C7B 1.39(3) .
N3 C8 1.452(15) .
N3 C7A 1.599(13) .
Cl1 O11 1.38(2) 3_657
Cl1 O11 1.38(2) .
Cl1 O14 1.41(2) 3_657
Cl1 O14 1.41(2) .
Cl1 O13 1.47(2) .
Cl1 O13 1.47(2) 3_657
Cl1 O12 1.58(2) .
Cl1 O12 1.58(2) 3_657
O12 O11 1.72(4) 3_657
O12 O14 1.80(2) 3_657
O11 O14 1.41(3) 3_657
O11 O13 1.65(3) 3_657
O11 O12 1.72(4) 3_657
O14 O11 1.41(3) 3_657
O14 O13 1.71(4) 3_657
O14 O12 1.80(2) 3_657
O13 O11 1.65(3) 3_657
O13 O14 1.71(4) 3_657
Cl2 O21 1.36(2) .
Cl2 O22 1.43(3) .
Cl2 O24 1.443(18) .
Cl2 O23 1.52(3) .
C7B C6B 1.54(4) .
C6B C5B 1.547(19) .
C5B N2B 1.459(19) .
C4A N2B 1.627(10) .
C7A C6A 1.41(3) .
C6A C5A 1.62(3) .
C5A N2A 1.57(3) .
C4 N2A 1.55(4) .

loop_
_geom_hbond_atom_site_label_D
_geom_hbond_atom_site_label_H
_geom_hbond_atom_site_label_A
_geom_hbond_distance_DH
_geom_hbond_distance_HA
_geom_hbond_distance_DA
_geom_hbond_angle_DHA
_geom_hbond_site_symmetry_A
N4 H4 O3 0.91 2.06 2.942(13) 162.8 .
N10 H10N O21 0.91 2.31 3.16(2) 156.1 .
N4 H4 O21 0.91 2.43 3.12(2) 132.3 .
N9 H9 Br2 0.91 2.56 3.368(11) 148.4 .
N7 H7N Br2 0.91 2.58 3.422(11) 155.1 2_746
N7 H7N Br1 0.91 2.59 3.449(9) 158.3 2_746
N8 H8 O34 0.91 2.40 3.245(11) 154.5 2_746
N1 H1 O34 0.91 2.28 3.083(12) 147.0 2_746
N3 H3D O1 0.89 2.22 2.986(16) 144.7 .
N2B H2E N3 0.90 1.84 2.630(17) 144.6 .
O2 H21W O14 0.83 2.34 3.12(4) 156.7 .
O2 H22W O13 0.82 2.37 3.01(4) 136.3 .
O3 H31W Br1 0.83 2.43 3.259(16) 177.8 .
O3 H32W O2 0.84 1.86 2.57(3) 140.9 .
N2A H2D N3 0.90 1.92 2.638(16) 135.3 .
O1 H11W N2A 0.88 2.43 3.25(3) 155.6 3_656
O1 H12W N3 0.76 2.28 2.986(16) 154.1 .
